data_1503211
loop_
_publ_author_name
'Jones, Brian D.'
'La Clair, James J.'
'Moore, Curtis E.'
'Rheingold, Arnold L.'
'Burkart, Michael D.'

_publ_section_title
;
 Convergent route to the spirohexenolide macrocycle.
;
_journal_issue 20
_journal_name_full 'Organic letters'
_journal_page_first 4516
_journal_page_last 4519
_journal_paper_doi 10.1021/ol1018163
_journal_volume 12
_journal_year 2010
_chemical_formula_sum 'C26 H32 O5'
_chemical_formula_weight 424.52
_chemical_name_systematic
; 
 ? 
;
_space_group_IT_number 14
_symmetry_cell_setting monoclinic
_symmetry_space_group_name_Hall '-P 2ybc'
_symmetry_space_group_name_H-M 'P 1 21/c 1'
_atom_sites_solution_hydrogens geom
_atom_sites_solution_primary direct
_atom_sites_solution_secondary difmap
_audit_creation_method SHELXL-97
_cell_angle_alpha 90.00
_cell_angle_beta 93.811(4)
_cell_angle_gamma 90.00
_cell_formula_units_Z 4
_cell_length_a 20.834(5)
_cell_length_b 12.224(3)
_cell_length_c 8.784(2)
_cell_measurement_reflns_used 2647
_cell_measurement_temperature 100(2)
_cell_measurement_theta_max 22.90
_cell_measurement_theta_min 2.57
_cell_volume 2232.1(9)
_computing_cell_refinement 'Bruker SAINT'
_computing_data_collection 'Bruker APEX2'
_computing_data_reduction 'Bruker SAINT'
_computing_molecular_graphics 'Bruker SHELXTL'
_computing_publication_material 'Bruker SHELXTL'
_computing_structure_refinement 'SHELXL-97 (Sheldrick, 2008)'
_computing_structure_solution 'SHELXS-97 (Sheldrick, 2008)'
_diffrn_ambient_temperature 100(2)
_diffrn_measured_fraction_theta_full 0.986
_diffrn_measured_fraction_theta_max 0.902
_diffrn_measurement_device_type 'Bruker APEX-II CCD'
_diffrn_measurement_method '\f and \w scans'
_diffrn_radiation_monochromator graphite
_diffrn_radiation_source 'fine-focus sealed tube'
_diffrn_radiation_type MoK\a
_diffrn_radiation_wavelength 0.71073
_diffrn_reflns_av_R_equivalents 0.0805
_diffrn_reflns_av_sigmaI/netI 0.1006
_diffrn_reflns_limit_h_max 27
_diffrn_reflns_limit_h_min -27
_diffrn_reflns_limit_k_max 16
_diffrn_reflns_limit_k_min -16
_diffrn_reflns_limit_l_max 11
_diffrn_reflns_limit_l_min -9
_diffrn_reflns_number 20594
_diffrn_reflns_theta_full 25.00
_diffrn_reflns_theta_max 28.55
_diffrn_reflns_theta_min 0.98
_exptl_absorpt_coefficient_mu 0.086
_exptl_absorpt_correction_T_max 0.9931
_exptl_absorpt_correction_T_min 0.9788
_exptl_absorpt_correction_type multi-scan
_exptl_absorpt_process_details SADABS
_exptl_crystal_colour colourless
_exptl_crystal_density_diffrn 1.263
_exptl_crystal_density_meas ?
_exptl_crystal_density_method 'not measured'
_exptl_crystal_description Blade
_exptl_crystal_F_000 912
_exptl_crystal_size_max 0.25
_exptl_crystal_size_mid 0.15
_exptl_crystal_size_min 0.08
_refine_diff_density_max 0.260
_refine_diff_density_min -0.295
_refine_diff_density_rms 0.056
_refine_ls_extinction_coef 0.0082(11)
_refine_ls_extinction_expression Fc^*^=kFc[1+0.001xFc^2^\l^3^/sin(2\q)]^-1/4^
_refine_ls_extinction_method SHELXL
_refine_ls_goodness_of_fit_ref 1.011
_refine_ls_hydrogen_treatment constr
_refine_ls_matrix_type full
_refine_ls_number_parameters 287
_refine_ls_number_reflns 5125
_refine_ls_number_restraints 0
_refine_ls_restrained_S_all 1.011
_refine_ls_R_factor_all 0.1306
_refine_ls_R_factor_gt 0.0580
_refine_ls_shift/su_max 0.000
_refine_ls_shift/su_mean 0.000
_refine_ls_structure_factor_coef Fsqd
_refine_ls_weighting_details 'calc w=1/[\s^2^(Fo^2^)+(0.0510P)^2^+0.4409P] where P=(Fo^2^+2Fc^2^)/3'
_refine_ls_weighting_scheme calc
_refine_ls_wR_factor_gt 0.1119
_refine_ls_wR_factor_ref 0.1378
_reflns_number_gt 2863
_reflns_number_total 5125
_reflns_threshold_expression >2\s(I)
_cod_data_source_file ol1018163_si_004.cif
_cod_data_source_block burk13
_cod_depositor_comments
;
The following automatic conversions were performed:

'_symmetry_cell_setting' value 'Monoclinic' changed to 'monoclinic'
according to /home/saulius/struct/CIF-dictionaries/cif_core.dic
dictionary named 'cif_core.dic' version 2.4.2 from 2011-04-26.

Automatic conversion script
Id: cif_fix_values 1715 2011-07-08 13:25:40Z adriana 

The following automatic conversions were performed:

'_exptl_crystal_density_meas' value 'not measured' was changed to '?'
- the value is perceived as not measured.

Automatic conversion script
Id: cif_fix_values 3008 2015-01-20 13:52:24Z robertas 
;
_cod_original_cell_volume 2232.0(9)
_cod_original_sg_symbol_H-M P2(1)/c
_cod_database_code 1503211

loop_
_symmetry_equiv_pos_as_xyz
'x, y, z'
'-x, y+1/2, -z+1/2'
'-x, -y, -z'
'x, -y-1/2, z-1/2'

loop_
_atom_site_label
_atom_site_type_symbol
_atom_site_fract_x
_atom_site_fract_y
_atom_site_fract_z
_atom_site_U_iso_or_equiv
_atom_site_adp_type
_atom_site_occupancy
_atom_site_symmetry_multiplicity
_atom_site_calc_flag
_atom_site_refinement_flags
O1 O 0.24071(7) 0.83303(12) 0.48230(19) 0.0274(4) Uani 1 1 d .
O2 O 0.16205(7) 0.71605(11) 0.40989(17) 0.0205(4) Uani 1 1 d .
O3 O 0.23251(7) 0.48236(11) 0.25323(18) 0.0212(4) Uani 1 1 d .
O4 O 0.47711(8) 0.79986(15) 0.4926(2) 0.0396(5) Uani 1 1 d .
O5 O 0.56446(8) 0.67765(15) 0.7597(2) 0.0374(5) Uani 1 1 d .
H5O H 0.5389 0.6778 0.8298 0.056 Uiso 1 1 calc R
C1 C 0.22568(11) 0.74465(18) 0.4288(3) 0.0207(5) Uani 1 1 d .
C2 C 0.26585(10) 0.65588(17) 0.3772(3) 0.0194(5) Uani 1 1 d .
C3 C 0.22457(10) 0.57768(17) 0.3206(3) 0.0188(5) Uani 1 1 d .
C4 C 0.15554(10) 0.60539(17) 0.3480(3) 0.0175(5) Uani 1 1 d .
C5 C 0.10894(10) 0.61456(18) 0.2063(3) 0.0217(5) Uani 1 1 d .
H5A H 0.1309 0.6549 0.1270 0.026 Uiso 1 1 calc R
H5B H 0.0718 0.6594 0.2331 0.026 Uiso 1 1 calc R
C6 C 0.08303(11) 0.50661(18) 0.1360(3) 0.0245(6) Uani 1 1 d .
H6 H 0.0376 0.5221 0.0987 0.029 Uiso 1 1 calc R
C7 C 0.07910(10) 0.41655(18) 0.2528(3) 0.0219(5) Uani 1 1 d .
C8 C 0.10007(10) 0.42767(18) 0.3980(3) 0.0212(5) Uani 1 1 d .
H8 H 0.0966 0.3653 0.4614 0.025 Uiso 1 1 calc R
C9 C 0.12898(10) 0.52945(17) 0.4733(3) 0.0191(5) Uani 1 1 d .
C10 C 0.18274(10) 0.50864(18) 0.5957(3) 0.0201(5) Uani 1 1 d .
H10 H 0.1877 0.5659 0.6687 0.024 Uiso 1 1 calc R
C11 C 0.22463(10) 0.42623(18) 0.6220(3) 0.0228(5) Uani 1 1 d .
C12 C 0.27706(11) 0.44525(19) 0.7404(3) 0.0254(6) Uani 1 1 d .
H12 H 0.2712 0.5046 0.8079 0.030 Uiso 1 1 calc R
C13 C 0.33172(11) 0.38916(19) 0.7642(3) 0.0277(6) Uani 1 1 d .
H13 H 0.3361 0.3226 0.7101 0.033 Uiso 1 1 calc R
C14 C 0.38668(11) 0.4253(2) 0.8714(3) 0.0303(6) Uani 1 1 d .
H14A H 0.4013 0.3628 0.9365 0.036 Uiso 1 1 calc R
H14B H 0.3717 0.4836 0.9387 0.036 Uiso 1 1 calc R
C15 C 0.44353(11) 0.4683(2) 0.7854(3) 0.0319(6) Uani 1 1 d .
H15A H 0.4788 0.4901 0.8604 0.038 Uiso 1 1 calc R
H15B H 0.4597 0.4088 0.7219 0.038 Uiso 1 1 calc R
C16 C 0.42549(12) 0.56398(19) 0.6856(3) 0.0278(6) Uani 1 1 d .
H16 H 0.3809 0.5807 0.6729 0.033 Uiso 1 1 calc R
C17 C 0.46502(11) 0.62879(19) 0.6122(3) 0.0264(6) Uani 1 1 d .
C18 C 0.44014(11) 0.7241(2) 0.5224(3) 0.0271(6) Uani 1 1 d .
C19 C 0.37152(11) 0.7340(2) 0.4724(3) 0.0278(6) Uani 1 1 d .
H19 H 0.3519 0.8036 0.4810 0.033 Uiso 1 1 calc R
C20 C 0.33504(11) 0.65236(19) 0.4162(3) 0.0239(6) Uani 1 1 d .
H20 H 0.3561 0.5849 0.3997 0.029 Uiso 1 1 calc R
C21 C 0.29545(11) 0.4548(2) 0.2040(3) 0.0340(7) Uani 1 1 d .
H21A H 0.3166 0.5211 0.1696 0.051 Uiso 1 1 calc R
H21B H 0.2908 0.4022 0.1197 0.051 Uiso 1 1 calc R
H21C H 0.3215 0.4223 0.2893 0.051 Uiso 1 1 calc R
C22 C 0.11735(12) 0.4712(2) -0.0062(3) 0.0305(6) Uani 1 1 d .
H22A H 0.1619 0.4507 0.0241 0.046 Uiso 1 1 calc R
H22B H 0.1172 0.5319 -0.0790 0.046 Uiso 1 1 calc R
H22C H 0.0948 0.4083 -0.0541 0.046 Uiso 1 1 calc R
C23 C 0.04607(12) 0.31253(19) 0.1967(3) 0.0320(6) Uani 1 1 d .
H23A H 0.0732 0.2747 0.1264 0.048 Uiso 1 1 calc R
H23B H 0.0046 0.3306 0.1436 0.048 Uiso 1 1 calc R
H23C H 0.0391 0.2649 0.2838 0.048 Uiso 1 1 calc R
C24 C 0.07410(10) 0.58726(19) 0.5519(3) 0.0241(6) Uani 1 1 d .
H24A H 0.0410 0.6110 0.4745 0.036 Uiso 1 1 calc R
H24B H 0.0913 0.6511 0.6084 0.036 Uiso 1 1 calc R
H24C H 0.0552 0.5364 0.6227 0.036 Uiso 1 1 calc R
C25 C 0.22628(12) 0.31942(18) 0.5358(3) 0.0299(6) Uani 1 1 d .
H25A H 0.1953 0.3222 0.4470 0.045 Uiso 1 1 calc R
H25B H 0.2151 0.2593 0.6029 0.045 Uiso 1 1 calc R
H25C H 0.2696 0.3075 0.5018 0.045 Uiso 1 1 calc R
C26 C 0.53738(11) 0.6163(2) 0.6340(3) 0.0332(6) Uani 1 1 d .
H26A H 0.5480 0.5381 0.6500 0.040 Uiso 1 1 calc R
H26B H 0.5570 0.6405 0.5400 0.040 Uiso 1 1 calc R

loop_
_atom_site_aniso_label
_atom_site_aniso_U_11
_atom_site_aniso_U_22
_atom_site_aniso_U_33
_atom_site_aniso_U_23
_atom_site_aniso_U_13
_atom_site_aniso_U_12
O1 0.0277(9) 0.0199(9) 0.0346(11) -0.0055(8) 0.0023(8) -0.0047(7)
O2 0.0176(8) 0.0161(8) 0.0280(10) -0.0027(7) 0.0017(7) 0.0001(7)
O3 0.0174(8) 0.0186(8) 0.0278(10) -0.0044(7) 0.0041(7) 0.0010(7)
O4 0.0293(10) 0.0489(12) 0.0402(12) 0.0068(9) -0.0012(9) -0.0149(9)
O5 0.0250(10) 0.0528(12) 0.0339(12) -0.0064(9) -0.0014(8) -0.0056(9)
C1 0.0216(12) 0.0207(12) 0.0197(14) 0.0041(10) 0.0009(10) -0.0018(10)
C2 0.0172(12) 0.0198(12) 0.0212(14) 0.0020(10) 0.0014(10) 0.0000(10)
C3 0.0213(12) 0.0167(12) 0.0188(13) 0.0023(9) 0.0038(10) 0.0000(10)
C4 0.0171(11) 0.0124(11) 0.0228(14) -0.0009(9) 0.0002(10) 0.0000(9)
C5 0.0177(12) 0.0220(12) 0.0251(15) 0.0042(10) -0.0005(10) 0.0004(10)
C6 0.0191(12) 0.0274(13) 0.0263(15) -0.0007(11) -0.0021(10) -0.0037(10)
C7 0.0165(12) 0.0204(12) 0.0290(15) -0.0045(10) 0.0034(10) -0.0012(10)
C8 0.0171(12) 0.0158(12) 0.0308(15) 0.0006(10) 0.0029(10) -0.0012(9)
C9 0.0164(11) 0.0179(11) 0.0232(14) 0.0011(10) 0.0022(10) -0.0022(9)
C10 0.0203(12) 0.0214(12) 0.0190(14) 0.0008(10) 0.0030(10) -0.0016(10)
C11 0.0209(12) 0.0232(13) 0.0242(14) 0.0029(10) 0.0020(10) -0.0034(10)
C12 0.0288(14) 0.0244(13) 0.0229(14) 0.0037(10) 0.0018(11) 0.0004(11)
C13 0.0269(14) 0.0257(13) 0.0301(16) 0.0049(11) -0.0012(11) -0.0009(11)
C14 0.0294(14) 0.0324(14) 0.0284(16) 0.0054(12) -0.0026(11) 0.0058(12)
C15 0.0263(14) 0.0348(15) 0.0336(16) -0.0003(12) -0.0047(12) 0.0005(12)
C16 0.0225(13) 0.0329(14) 0.0270(15) -0.0024(11) -0.0047(11) 0.0019(11)
C17 0.0208(13) 0.0326(14) 0.0255(15) -0.0064(11) 0.0003(11) -0.0032(11)
C18 0.0227(13) 0.0340(14) 0.0248(15) -0.0013(11) 0.0029(11) -0.0078(11)
C19 0.0233(13) 0.0302(14) 0.0299(16) 0.0012(11) 0.0011(11) -0.0025(11)
C20 0.0219(13) 0.0254(13) 0.0248(15) -0.0030(10) 0.0034(10) 0.0006(10)
C21 0.0218(13) 0.0298(14) 0.0518(19) -0.0150(13) 0.0120(12) -0.0013(11)
C22 0.0318(15) 0.0360(15) 0.0239(15) -0.0022(11) 0.0024(11) -0.0097(12)
C23 0.0314(14) 0.0282(14) 0.0370(17) -0.0077(12) 0.0064(12) -0.0061(12)
C24 0.0210(12) 0.0258(13) 0.0261(15) 0.0000(10) 0.0056(10) -0.0014(10)
C25 0.0302(14) 0.0220(13) 0.0371(17) -0.0001(11) 0.0004(12) 0.0030(11)
C26 0.0253(14) 0.0419(15) 0.0320(17) -0.0078(12) 0.0001(12) 0.0013(12)

loop_
_atom_type_symbol
_atom_type_description
_atom_type_scat_dispersion_real
_atom_type_scat_dispersion_imag
_atom_type_scat_source
C C 0.0033 0.0016 'International Tables Vol C Tables 4.2.6.8 and 6.1.1.4'
H H 0.0000 0.0000 'International Tables Vol C Tables 4.2.6.8 and 6.1.1.4'
O O 0.0106 0.0060 'International Tables Vol C Tables 4.2.6.8 and 6.1.1.4'

loop_
_geom_angle_atom_site_label_1
_geom_angle_atom_site_label_2
_geom_angle_atom_site_label_3
_geom_angle
C1 O2 C4 110.28(16)
C3 O3 C21 118.80(17)
C26 O5 H5O 109.5
O1 C1 O2 119.9(2)
O1 C1 C2 130.1(2)
O2 C1 C2 110.02(18)
C3 C2 C20 131.0(2)
C3 C2 C1 105.94(19)
C20 C2 C1 121.7(2)
O3 C3 C2 133.6(2)
O3 C3 C4 114.65(18)
C2 C3 C4 111.72(19)
O2 C4 C3 101.58(16)
O2 C4 C5 105.84(16)
C3 C4 C5 116.46(19)
O2 C4 C9 108.37(17)
C3 C4 C9 111.26(17)
C5 C4 C9 112.31(17)
C4 C5 C6 116.73(18)
C4 C5 H5A 108.1
C6 C5 H5A 108.1
C4 C5 H5B 108.1
C6 C5 H5B 108.1
H5A C5 H5B 107.3
C7 C6 C5 112.69(19)
C7 C6 C22 113.22(19)
C5 C6 C22 113.37(19)
C7 C6 H6 105.5
C5 C6 H6 105.5
C22 C6 H6 105.5
C8 C7 C6 123.3(2)
C8 C7 C23 120.8(2)
C6 C7 C23 115.8(2)
C7 C8 C9 126.8(2)
C7 C8 H8 116.6
C9 C8 H8 116.6
C8 C9 C10 115.07(18)
C8 C9 C24 106.62(17)
C10 C9 C24 107.01(19)
C8 C9 C4 109.16(19)
C10 C9 C4 108.50(17)
C24 C9 C4 110.43(17)
C11 C10 C9 133.4(2)
C11 C10 H10 113.3
C9 C10 H10 113.3
C10 C11 C12 116.4(2)
C10 C11 C25 126.7(2)
C12 C11 C25 116.7(2)
C13 C12 C11 127.8(2)
C13 C12 H12 116.1
C11 C12 H12 116.1
C12 C13 C14 123.7(2)
C12 C13 H13 118.1
C14 C13 H13 118.1
C13 C14 C15 111.9(2)
C13 C14 H14A 109.2
C15 C14 H14A 109.2
C13 C14 H14B 109.2
C15 C14 H14B 109.2
H14A C14 H14B 107.9
C16 C15 C14 112.6(2)
C16 C15 H15A 109.1
C14 C15 H15A 109.1
C16 C15 H15B 109.1
C14 C15 H15B 109.1
H15A C15 H15B 107.8
C17 C16 C15 127.4(2)
C17 C16 H16 116.3
C15 C16 H16 116.3
C16 C17 C18 121.2(2)
C16 C17 C26 121.2(2)
C18 C17 C26 117.2(2)
O4 C18 C19 118.6(2)
O4 C18 C17 119.9(2)
C19 C18 C17 121.4(2)
C20 C19 C18 124.7(2)
C20 C19 H19 117.6
C18 C19 H19 117.6
C19 C20 C2 126.6(2)
C19 C20 H20 116.7
C2 C20 H20 116.7
O3 C21 H21A 109.5
O3 C21 H21B 109.5
H21A C21 H21B 109.5
O3 C21 H21C 109.5
H21A C21 H21C 109.5
H21B C21 H21C 109.5
C6 C22 H22A 109.5
C6 C22 H22B 109.5
H22A C22 H22B 109.5
C6 C22 H22C 109.5
H22A C22 H22C 109.5
H22B C22 H22C 109.5
C7 C23 H23A 109.5
C7 C23 H23B 109.5
H23A C23 H23B 109.5
C7 C23 H23C 109.5
H23A C23 H23C 109.5
H23B C23 H23C 109.5
C9 C24 H24A 109.5
C9 C24 H24B 109.5
H24A C24 H24B 109.5
C9 C24 H24C 109.5
H24A C24 H24C 109.5
H24B C24 H24C 109.5
C11 C25 H25A 109.5
C11 C25 H25B 109.5
H25A C25 H25B 109.5
C11 C25 H25C 109.5
H25A C25 H25C 109.5
H25B C25 H25C 109.5
O5 C26 C17 112.7(2)
O5 C26 H26A 109.1
C17 C26 H26A 109.1
O5 C26 H26B 109.1
C17 C26 H26B 109.1
H26A C26 H26B 107.8

loop_
_geom_bond_atom_site_label_1
_geom_bond_atom_site_label_2
_geom_bond_distance
O1 C1 1.211(3)
O2 C1 1.370(3)
O2 C4 1.461(2)
O3 C3 1.322(2)
O3 C21 1.448(3)
O4 C18 1.243(3)
O5 C26 1.420(3)
O5 H5O 0.8400
C1 C2 1.461(3)
C2 C3 1.358(3)
C2 C20 1.460(3)
C3 C4 1.512(3)
C4 C5 1.531(3)
C4 C9 1.569(3)
C5 C6 1.539(3)
C5 H5A 0.9900
C5 H5B 0.9900
C6 C7 1.511(3)
C6 C22 1.542(3)
C6 H6 1.0000
C7 C8 1.328(3)
C7 C23 1.513(3)
C8 C9 1.515(3)
C8 H8 0.9500
C9 C10 1.521(3)
C9 C24 1.545(3)
C10 C11 1.343(3)
C10 H10 0.9500
C11 C12 1.476(3)
C11 C25 1.511(3)
C12 C13 1.334(3)
C12 H12 0.9500
C13 C14 1.500(3)
C13 H13 0.9500
C14 C15 1.539(3)
C14 H14A 0.9900
C14 H14B 0.9900
C15 C16 1.494(3)
C15 H15A 0.9900
C15 H15B 0.9900
C16 C17 1.339(3)
C16 H16 0.9500
C17 C18 1.481(3)
C17 C26 1.515(3)
C18 C19 1.472(3)
C19 C20 1.329(3)
C19 H19 0.9500
C20 H20 0.9500
C21 H21A 0.9800
C21 H21B 0.9800
C21 H21C 0.9800
C22 H22A 0.9800
C22 H22B 0.9800
C22 H22C 0.9800
C23 H23A 0.9800
C23 H23B 0.9800
C23 H23C 0.9800
C24 H24A 0.9800
C24 H24B 0.9800
C24 H24C 0.9800
C25 H25A 0.9800
C25 H25B 0.9800
C25 H25C 0.9800
C26 H26A 0.9900
C26 H26B 0.9900

loop_
_geom_hbond_atom_site_label_D
_geom_hbond_atom_site_label_H
_geom_hbond_atom_site_label_A
_geom_hbond_distance_DH
_geom_hbond_distance_HA
_geom_hbond_distance_DA
_geom_hbond_angle_DHA
_geom_hbond_site_symmetry_A
O5 H5O O4 0.84 2.01 2.840(3) 172.2 4_576
